data_9004672
loop_
_publ_author_name
'Krivovichev, S. V.'
'Burns, P. C.'

_publ_section_title
;
 Crystal chemistry of uranyl molybdates. VI. New uranyl molybdate units in
 the structures of Cs4[(UO2)3O(MoO4)2(MoO5)] and Cs6[(UO2)(MoO4)4]
;
_journal_name_full 'The Canadian Mineralogist'
_journal_page_first 201
_journal_page_last 209
_journal_paper_doi 10.2113/gscanmin.40.1.201
_journal_volume 40
_journal_year 2002
_chemical_formula_structural Cs4[(UO2)3O(MoO4)2(MoO5)]
_chemical_formula_sum 'Cs4 Mo3 O20 U3'
_space_group_IT_number 1
_symmetry_space_group_name_Hall 'P 1'
_symmetry_space_group_name_H-M 'P 1'
_cell_angle_alpha 79.279
_cell_angle_beta 81.269
_cell_angle_gamma 87.251
_cell_length_a 7.510
_cell_length_b 7.897
_cell_length_c 9.774
_cell_formula_units_Z 1
_cell_volume 562.827
_database_code_amcsd 0005765
_exptl_crystal_density_diffrn 5.469
_cod_original_formula_sum 'U3 Mo3 Cs4 O20'
_cod_database_code 9004672
_amcsd_formula_title Cs4[(UO2)3O(MoO4)2(MoO5)]

loop_
_space_group_symop_operation_xyz
x,y,z

loop_
_atom_site_aniso_label
_atom_site_aniso_U_11
_atom_site_aniso_U_22
_atom_site_aniso_U_33
_atom_site_aniso_U_12
_atom_site_aniso_U_13
_atom_site_aniso_U_23
U(1) 0.01600 0.01310 0.00860 -0.00090 -0.00300 -0.00080
U(2) 0.01620 0.00900 0.01040 -0.00060 -0.00300 -0.00170
U(3) 0.01480 0.00840 0.01030 -0.00010 -0.00340 -0.00140
Mo(1) 0.01920 0.01390 0.01160 -0.00060 -0.00440 0.00050
Mo(2) 0.02620 0.01070 0.01470 0.00110 -0.00950 -0.00220
Mo(3) 0.01270 0.01630 0.01050 -0.00010 -0.00310 -0.00200
Cs(1) 0.02310 0.02120 0.03250 0.00240 -0.00850 -0.00560
Cs(2) 0.01810 0.04580 0.03040 -0.00490 -0.00700 -0.00430
Cs(3) 0.01820 0.03380 0.02660 -0.00040 -0.00350 0.00000
Cs(4) 0.03570 0.05700 0.04240 -0.01700 -0.00910 0.00100
O(1) 0.02100 0.01700 0.02700 -0.00400 -0.00600 -0.00200
O(2) 0.02100 0.02400 0.02300 0.00000 -0.00300 -0.00900
O(3) 0.03700 0.01400 0.01700 -0.00300 -0.00800 -0.00500
O(4) 0.02500 0.02200 0.02400 0.00600 -0.00100 -0.00500
O(5) 0.01300 0.03900 0.01200 0.00600 -0.00100 -0.00200
O(6) 0.02700 0.02100 0.01700 0.00000 -0.00400 -0.00800
O(7) 0.01800 0.01400 0.01300 0.00000 -0.00800 0.00200
O(8) 0.02500 0.01200 0.01200 -0.00500 -0.00400 0.00400
O(9) 0.02900 0.02800 0.03400 0.01300 -0.01300 -0.00800
O(10) 0.01300 0.02600 0.02600 0.00200 -0.00700 -0.01600
O(11) 0.02300 0.01400 0.01900 -0.00300 -0.00600 -0.00300
O(12) 0.03900 0.00600 0.01800 0.00100 -0.01000 0.00100
O(13) 0.08000 0.02500 0.01400 0.00300 -0.00900 -0.00200
O(14) 0.03700 0.01000 0.00900 -0.00100 -0.00200 -0.00100
O(15) 0.10000 0.01400 0.01900 -0.00400 -0.02500 -0.00100
O(16) 0.02400 0.03000 0.01700 -0.01200 -0.00100 0.00700
O(17) 0.05000 0.02000 0.01500 -0.00700 -0.01200 0.00300
O(18) 0.02400 0.01300 0.03300 -0.00300 -0.00300 0.00800
O(19) 0.02300 0.04000 0.06000 -0.00400 -0.01600 -0.00800
O(20) 0.02300 0.07000 0.02400 -0.01100 -0.00500 0.01300

loop_
_atom_site_label
_atom_site_fract_x
_atom_site_fract_y
_atom_site_fract_z
_atom_site_U_iso_or_equiv
U(1) 0.01499 0.85419 0.80084 0.01260
U(2) -0.02434 0.01907 0.14717 0.01180
U(3) -0.01698 0.53349 0.15619 0.01110
Mo(1) -0.08320 0.19660 0.49920 0.01500
Mo(2) -0.14890 0.34830 0.88450 0.01660
Mo(3) 0.20000 0.72350 0.44070 0.01310
Cs(1) -0.52490 0.25280 0.27540 0.02510
Cs(2) -0.31630 0.71010 0.51480 0.03130
Cs(3) 0.48430 0.78370 0.04170 0.02690
Cs(4) 0.35480 0.27620 0.75440 0.04560
O(1) -0.25800 0.96600 0.19300 0.02100
O(2) 0.21900 0.48700 0.10900 0.02200
O(3) -0.04800 0.12500 0.90600 0.02200
O(4) -0.25300 0.57800 0.21600 0.02400
O(5) 0.25900 0.85400 0.79100 0.02200
O(6) 0.05400 0.73100 0.60100 0.02100
O(7) 0.07300 0.74000 0.29300 0.01500
O(8) 0.05000 0.10100 0.63000 0.01700
O(9) 0.33200 0.54000 0.46200 0.03000
O(10) -0.22100 0.86200 0.79300 0.02000
O(11) -0.10400 0.29100 0.11300 0.01800
O(12) -0.03100 0.54600 0.90200 0.02100
O(13) -0.04300 0.05000 0.38200 0.04000
O(14) 0.00600 0.80100 0.02900 0.01900
O(15) -0.13300 0.38500 0.70300 0.04400
O(16) 0.35000 0.89000 0.40500 0.02500
O(17) -0.00900 0.39400 0.39600 0.02800
O(18) 0.21200 0.07000 0.10500 0.02500
O(19) -0.37600 0.35600 0.93900 0.04100
O(20) -0.31000 0.20000 0.54900 0.04300

loop_
_cod_related_entry_id
_cod_related_entry_database
_cod_related_entry_code
1 AMCSD 0005765
